data_7013415
loop_
_publ_author_name
'Blower, Philip J.'
'Castle, Thomas C.'
'Cowley, Andrew R.'
'Dilworth, Jonathan R.'
'Donnelly, Paul S.'
'Labisbal, Elena'
'Sowrey, Frank E.'
'Teat, Simon J.'
'Went, Michael J.'

_publ_section_title
;
 Structural trends in copper(II) bis(thiosemicarbazone) radiopharmaceuticals
;
_journal_coden_ASTM DTARAF
_journal_issue 23
_journal_name_full 'Dalton Transactions'
_journal_page_first 4416
_journal_page_last 4425
_journal_paper_doi 10.1039/b307499d
_journal_year 2003
_chemical_compound_source
;
synthesis as described
;
_chemical_formula_moiety ' C12 H28 N6 O2 S4 '
_chemical_formula_sum 'C12 H28 N6 O2 S4'
_chemical_formula_weight 416.64
_space_group_IT_number 2
_symmetry_cell_setting triclinic
_symmetry_space_group_name_Hall '-P 1'
_symmetry_space_group_name_H-M 'P -1'
_atom_sites_solution_hydrogens geom
_atom_sites_solution_primary direct
_cell_angle_alpha 60.9079(3)
_cell_angle_beta 87.3227(6)
_cell_angle_gamma 81.8540(5)
_cell_formula_units_Z 2
_cell_length_a 9.4874(1)
_cell_length_b 11.2045(1)
_cell_length_c 11.2427(1)
_cell_measurement_reflns_used 45757
_cell_measurement_temperature 150
_cell_measurement_theta_max 28
_cell_measurement_theta_min 5
_cell_volume 1033.463(17)
_computing_cell_refinement
;
KappaCCD software 'DENZO' (Otwinowski & Minor, 1996)
;
_computing_data_collection
;
KappaCCD software 'Collect' (Nonius, 2000)
;
_computing_data_reduction
;
KappaCCD software 'DENZO' (Otwinowski & Minor, 1996)
;
_computing_publication_material
;
CRYSTALS (Watkin et al, 2001)
;
_computing_structure_refinement
;
CRYSTALS (Watkin et al, 2001)
;
_computing_structure_solution 'SIR92 (Giacovazzo et al, 1992)'
_diffrn_ambient_temperature 150
_diffrn_measured_fraction_theta_max 0.990
_diffrn_measurement_device_type
;
Nonius KappaCCD
;
_diffrn_measurement_method \w
_diffrn_radiation_monochromator graphite
_diffrn_radiation_type 'Mo K\a'
_diffrn_radiation_wavelength 0.71073
_diffrn_reflns_av_R_equivalents 0.025
_diffrn_reflns_limit_h_max 12
_diffrn_reflns_limit_h_min -12
_diffrn_reflns_limit_k_max 14
_diffrn_reflns_limit_k_min -12
_diffrn_reflns_limit_l_max 14
_diffrn_reflns_limit_l_min -14
_diffrn_reflns_number 19519
_diffrn_reflns_theta_max 27.50
_diffrn_reflns_theta_min 5.37
_diffrn_standards_decay_% 0.00
_diffrn_standards_interval_count 0
_diffrn_standards_interval_time 0
_diffrn_standards_number 0
_exptl_absorpt_coefficient_mu 0.477
_exptl_absorpt_correction_T_max 0.93
_exptl_absorpt_correction_T_min 0.88
_exptl_absorpt_correction_type multi-scan
_exptl_absorpt_process_details
;
Denzo/Scalepack (Otwinowski & Minor, 1996)
;
_exptl_crystal_colour ' colourless '
_exptl_crystal_density_diffrn 1.339
_exptl_crystal_description ' block '
_exptl_crystal_F_000 444.919
_exptl_crystal_size_max 0.26
_exptl_crystal_size_mid 0.24
_exptl_crystal_size_min 0.16
_refine_diff_density_max 0.67
_refine_diff_density_min -0.79
_refine_ls_extinction_method None
_refine_ls_goodness_of_fit_ref 1.6605
_refine_ls_hydrogen_treatment mixed
_refine_ls_matrix_type full
_refine_ls_number_parameters 233
_refine_ls_number_reflns 4097
_refine_ls_R_factor_gt 0.0396
_refine_ls_shift/su_max 0.016829
_refine_ls_structure_factor_coef F
_refine_ls_weighting_details
;
Chebychev polynomial with 3 parameters (Carruthers & Watkin , 1979)
1.85    -.591    0.687
;
_refine_ls_weighting_scheme calc
_refine_ls_wR_factor_ref 0.0437
_reflns_limit_h_max 12
_reflns_limit_h_min -12
_reflns_limit_k_max 14
_reflns_limit_k_min -12
_reflns_limit_l_max 14
_reflns_limit_l_min 0
_reflns_number_gt 4097
_reflns_number_total 4700
_reflns_threshold_expression >3.00\s(I)
_cod_data_source_file b307499d.txt
_cod_data_source_block ATSMH2
_cod_depositor_comments
;
The following automatic conversions were performed:
'_symmetry_cell_setting' value 'Triclinic' changed to 'triclinic'
according to '/home/adriana/struct/CIF-dictionaries/cif_core.dic'
dictionary named 'cif_core.dic' version 2.4.1 from 2010-06-29.

Automatic conversion script
Id: cif_fix_enum 1555 2011-01-17 13:19:09Z saulius 

 Updated bibliographic information.

 Antanas Vaitkus,
 2019-10-04
;
_cod_original_cell_volume 1033.5
_cod_original_sg_symbol_H-M 'P -1 '
_cod_original_formula_sum ' C12 H28 N6 O2 S4 '
_cod_database_code 7013415

loop_
_symmetry_equiv_pos_as_xyz
x,y,z
-x,-y,-z

loop_
_atom_site_label
_atom_site_fract_x
_atom_site_fract_y
_atom_site_fract_z
_atom_site_U_iso_or_equiv
_atom_site_occupancy
_atom_site_adp_type
C1 0.8836(2) 0.0545(2) -0.1640(2) 0.0206 1.0000 Uani
C11 0.92487(18) 0.02569(19) -0.02444(18) 0.0150 1.0000 Uani
N11 0.83964(16) 0.04529(17) 0.05958(16) 0.0164 1.0000 Uani
N12 0.69847(17) 0.09009(18) 0.01917(17) 0.0178 1.0000 Uani
C12 0.60410(19) 0.11063(19) 0.10544(19) 0.0169 1.0000 Uani
S1 0.42764(5) 0.13617(5) 0.06954(5) 0.0222 1.0000 Uani
N13 0.65749(18) 0.11113(18) 0.21169(17) 0.0195 1.0000 Uani
C13 0.5693(2) 0.1217(3) 0.3164(2) 0.0297 1.0000 Uani
C3 0.5923(2) 0.4760(2) 0.1653(2) 0.0230 1.0000 Uani
C31 0.4792(2) 0.5001(2) 0.06416(19) 0.0172 1.0000 Uani
N31 0.34393(17) 0.52759(17) 0.07418(16) 0.0186 1.0000 Uani
N32 0.29505(18) 0.52852(19) 0.19105(18) 0.0206 1.0000 Uani
C32 0.1530(2) 0.5679(2) 0.1955(2) 0.0188 1.0000 Uani
S3 0.08482(5) 0.55374(6) 0.34222(5) 0.0240 1.0000 Uani
N33 0.07845(18) 0.6163(2) 0.07999(19) 0.0251 1.0000 Uani
C33 -0.0734(2) 0.6637(3) 0.0642(3) 0.0324 1.0000 Uani
O41 0.9242(2) 0.1245(3) 0.3055(3) 0.0617 1.0000 Uani
S41 0.97544(7) 0.24275(7) 0.31225(6) 0.0355 1.0000 Uani
C41 1.1563(3) 0.1839(3) 0.3699(3) 0.0409 1.0000 Uani
C42 0.9001(3) 0.2396(3) 0.4610(3) 0.0420 1.0000 Uani
O51 0.42691(17) 0.33929(18) 0.44839(15) 0.0300 1.0000 Uani
S51 0.40242(5) 0.36264(5) 0.56935(5) 0.0204 1.0000 Uani
C51 0.5570(2) 0.2727(2) 0.6771(2) 0.0293 1.0000 Uani
C52 0.2802(2) 0.2493(2) 0.6735(2) 0.0315 1.0000 Uani
H1 0.664(3) 0.075(3) -0.037(3) 0.031(7) 1.0000 Uiso
H2 0.744(4) 0.106(3) 0.219(3) 0.045(9) 1.0000 Uiso
H3 0.342(3) 0.483(3) 0.268(3) 0.035(7) 1.0000 Uiso
H4 0.126(3) 0.619(3) 0.008(3) 0.037(7) 1.0000 Uiso
H11 0.7792 0.0882 -0.1809 0.0245 1.0000 Uiso
H12 0.9384 0.1265 -0.2335 0.0245 1.0000 Uiso
H13 0.9055 -0.0320 -0.1706 0.0245 1.0000 Uiso
H131 0.6314 0.1201 0.3867 0.0397 1.0000 Uiso
H132 0.5025 0.2100 0.2742 0.0397 1.0000 Uiso
H133 0.5134 0.0422 0.3602 0.0397 1.0000 Uiso
H31 0.5466 0.4793 0.2457 0.0272 1.0000 Uiso
H32 0.6561 0.5491 0.1219 0.0272 1.0000 Uiso
H33 0.6495 0.3835 0.1955 0.0272 1.0000 Uiso
H331 -0.1051 0.6952 -0.0313 0.0364 1.0000 Uiso
H332 -0.0940 0.7422 0.0842 0.0364 1.0000 Uiso
H333 -0.1257 0.5865 0.1289 0.0364 1.0000 Uiso
H411 1.1974 0.2578 0.3769 0.0517 1.0000 Uiso
H412 1.1612 0.0996 0.4614 0.0517 1.0000 Uiso
H413 1.2118 0.1613 0.3040 0.0517 1.0000 Uiso
H421 0.9301 0.3160 0.4716 0.0566 1.0000 Uiso
H422 0.9339 0.1491 0.5423 0.0566 1.0000 Uiso
H423 0.7939 0.2519 0.4528 0.0566 1.0000 Uiso
H511 0.5481 0.2837 0.7603 0.0323 1.0000 Uiso
H512 0.6435 0.3113 0.6269 0.0323 1.0000 Uiso
H513 0.5658 0.1726 0.7044 0.0323 1.0000 Uiso
H521 0.2603 0.2609 0.7557 0.0336 1.0000 Uiso
H522 0.3224 0.1519 0.7026 0.0336 1.0000 Uiso
H523 0.1894 0.2717 0.6207 0.0336 1.0000 Uiso

loop_
_atom_site_aniso_label
_atom_site_aniso_U_11
_atom_site_aniso_U_22
_atom_site_aniso_U_33
_atom_site_aniso_U_23
_atom_site_aniso_U_13
_atom_site_aniso_U_12
C1 0.0145(8) 0.0305(11) 0.0162(9) -0.0110(8) -0.0008(7) -0.0022(7)
C11 0.0132(9) 0.0155(8) 0.0151(8) -0.0062(7) 0.0000(7) -0.0028(7)
N11 0.0113(7) 0.0194(8) 0.0177(8) -0.0086(6) -0.0009(6) -0.0015(6)
N12 0.0120(7) 0.0251(9) 0.0178(8) -0.0119(7) -0.0015(6) -0.0006(6)
C12 0.0152(8) 0.0143(8) 0.0197(9) -0.0072(7) 0.0017(7) -0.0021(7)
S1 0.0113(2) 0.0285(3) 0.0302(3) -0.0174(2) -0.00018(18) -0.00035(18)
N13 0.0147(8) 0.0257(9) 0.0215(8) -0.0143(7) 0.0013(6) -0.0023(6)
C13 0.0275(11) 0.0421(13) 0.0297(11) -0.0255(11) 0.0067(9) -0.0062(9)
C3 0.0156(9) 0.0334(11) 0.0190(9) -0.0124(9) 0.0006(7) -0.0019(8)
C31 0.0156(8) 0.0187(9) 0.0152(9) -0.0066(7) 0.0024(7) -0.0027(7)
N31 0.0173(8) 0.0225(8) 0.0154(7) -0.0093(7) 0.0038(6) -0.0019(6)
N32 0.0161(8) 0.0291(9) 0.0158(8) -0.0113(7) 0.0030(6) -0.0000(7)
C32 0.0182(9) 0.0181(9) 0.0197(9) -0.0089(8) 0.0045(7) -0.0031(7)
S3 0.0222(2) 0.0290(3) 0.0218(2) -0.0142(2) 0.00805(19) -0.00153(19)
N33 0.0155(8) 0.035(1) 0.0209(9) -0.0116(8) 0.0029(7) 0.0012(7)
C33 0.016(1) 0.0408(13) 0.0342(12) -0.0153(11) -0.0010(9) 0.0035(9)
O41 0.0287(9) 0.114(2) 0.0956(18) -0.0926(17) -0.004(1) -0.0056(11)
S41 0.0293(3) 0.0539(4) 0.0263(3) -0.0238(3) -0.0030(2) 0.0030(3)
C41 0.0282(12) 0.0460(15) 0.0550(16) -0.0284(13) -0.0100(11) -0.0056(11)
C42 0.0583(17) 0.0485(16) 0.0347(13) -0.0294(13) 0.0132(12) -0.0216(13)
O51 0.0290(8) 0.0409(9) 0.0157(7) -0.0120(7) 0.0000(6) 0.0022(7)
S51 0.0230(2) 0.0181(2) 0.0157(2) -0.00534(18) -0.00127(17) 0.00020(18)
C51 0.0298(11) 0.0285(11) 0.023(1) -0.0075(9) -0.0085(9) 0.0009(9)
C52 0.0252(11) 0.0300(12) 0.0288(11) -0.0074(9) 0.0080(9) -0.0017(9)

loop_
_atom_type_symbol
_atom_type_scat_dispersion_real
_atom_type_scat_dispersion_imag
_atom_type_scat_Cromer_Mann_a1
_atom_type_scat_Cromer_Mann_b1
_atom_type_scat_Cromer_Mann_a2
_atom_type_scat_Cromer_Mann_b2
_atom_type_scat_Cromer_Mann_a3
_atom_type_scat_Cromer_Mann_b3
_atom_type_scat_Cromer_Mann_a4
_atom_type_scat_Cromer_Mann_b4
_atom_type_scat_Cromer_Mann_c
_atom_type_scat_source
'C   ' 0.0020 0.0020 2.3100 20.8439 1.0200 10.2075 1.5886 0.5687 0.8650 51.6512 0.2156 International_Tables_Vol_IV_Table_2.2B
'H   ' 0.0000 0.0000 0.4930 10.5109 0.3229 26.1257 0.1402 3.1424 0.0408 57.7997 0.0030 International_Tables_Vol_IV_Table_2.2B
'N   ' 0.0040 0.0030 12.2126 0.0057 3.1322 9.8933 2.0125 28.9975 1.1663 0.5826 -11.5290 International_Tables_Vol_IV_Table_2.2B
'O   ' 0.0080 0.0060 3.0485 13.2771 2.2868 5.7011 1.5463 0.3239 0.8670 32.9089 0.2508 International_Tables_Vol_IV_Table_2.2B
'S   ' 0.1100 0.1240 6.9053 1.4679 5.2034 22.2151 1.4379 0.2536 1.5863 56.1720 0.8669 International_Tables_Vol_IV_Table_2.2B

loop_
_geom_angle_atom_site_label_1
_geom_angle_site_symmetry_1
_geom_angle_atom_site_label_2
_geom_angle_site_symmetry_2
_geom_angle_atom_site_label_3
_geom_angle_site_symmetry_3
_geom_angle
_geom_angle_publ_flag
C11 . C1 . H11 . 109.47 no
C11 . C1 . H12 . 109.47 no
H11 . C1 . H12 . 109.48 no
C11 . C1 . H13 . 109.47 no
H11 . C1 . H13 . 109.48 no
H12 . C1 . H13 . 109.48 no
C1 . C11 . C11 2_755 119.6(2) yes
C1 . C11 . N11 . 125.28(16) yes
C11 2_755 C11 . N11 . 115.1(2) yes
C11 . N11 . N12 . 116.85(16) yes
N11 . N12 . C12 . 118.90(16) yes
N11 . N12 . H1 . 121.0(19) yes
C12 . N12 . H1 . 115.5(19) yes
N12 . C12 . S1 . 118.73(14) yes
N12 . C12 . N13 . 117.36(17) yes
S1 . C12 . N13 . 123.90(15) yes
C12 . N13 . C13 . 122.89(17) yes
C12 . N13 . H2 . 119.(2) yes
C13 . N13 . H2 . 118.(2) yes
N13 . C13 . H131 . 109.47 no
N13 . C13 . H132 . 109.5 no
H131 . C13 . H132 . 109.5 no
N13 . C13 . H133 . 109.47 no
H131 . C13 . H133 . 109.5 no
H132 . C13 . H133 . 109.5 no
C31 . C3 . H31 . 109.47 no
C31 . C3 . H32 . 109.47 no
H31 . C3 . H32 . 109.5 no
C31 . C3 . H33 . 109.47 no
H31 . C3 . H33 . 109.5 no
H32 . C3 . H33 . 109.48 no
C3 . C31 . C31 2_665 119.5(2) yes
C3 . C31 . N31 . 126.24(17) yes
C31 2_665 C31 . N31 . 114.2(2) yes
C31 . N31 . N32 . 118.25(16) yes
N31 . N32 . C32 . 117.33(17) yes
N31 . N32 . H3 . 122.8(19) yes
C32 . N32 . H3 . 117.0(19) yes
N32 . C32 . S3 . 119.12(15) yes
N32 . C32 . N33 . 115.95(17) yes
S3 . C32 . N33 . 124.93(15) yes
C32 . N33 . C33 . 124.15(18) yes
C32 . N33 . H4 . 117.1(19) yes
C33 . N33 . H4 . 118.7(19) yes
N33 . C33 . H331 . 109.5 no
N33 . C33 . H332 . 109.5 no
H331 . C33 . H332 . 109.5 no
N33 . C33 . H333 . 109.5 no
H331 . C33 . H333 . 109.5 no
H332 . C33 . H333 . 109.5 no
O41 . S41 . C41 . 105.11(13) yes
O41 . S41 . C42 . 105.30(13) yes
C41 . S41 . C42 . 99.03(14) yes
S41 . C41 . H411 . 109.5 no
S41 . C41 . H412 . 109.5 no
H411 . C41 . H412 . 109.5 no
S41 . C41 . H413 . 109.5 no
H411 . C41 . H413 . 109.5 no
H412 . C41 . H413 . 109.5 no
S41 . C42 . H421 . 109.5 no
S41 . C42 . H422 . 109.5 no
H421 . C42 . H422 . 109.5 no
S41 . C42 . H423 . 109.5 no
H421 . C42 . H423 . 109.5 no
H422 . C42 . H423 . 109.5 no
O51 . S51 . C51 . 105.0(1) yes
O51 . S51 . C52 . 106.27(11) yes
C51 . S51 . C52 . 97.35(11) yes
S51 . C51 . H511 . 109.47 no
S51 . C51 . H512 . 109.47 no
H511 . C51 . H512 . 109.5 no
S51 . C51 . H513 . 109.47 no
H511 . C51 . H513 . 109.5 no
H512 . C51 . H513 . 109.5 no
S51 . C52 . H521 . 109.47 no
S51 . C52 . H522 . 109.47 no
H521 . C52 . H522 . 109.5 no
S51 . C52 . H523 . 109.47 no
H521 . C52 . H523 . 109.5 no
H522 . C52 . H523 . 109.5 no

loop_
_geom_bond_atom_site_label_1
_geom_bond_site_symmetry_1
_geom_bond_atom_site_label_2
_geom_bond_site_symmetry_2
_geom_bond_distance
_geom_bond_publ_flag
C1 . C11 . 1.499(3) yes
C1 . H11 . 1.0000 no
C1 . H12 . 1.000 no
C1 . H13 . 1.000 no
C11 . C11 2_755 1.483(3) yes
C11 . N11 . 1.294(2) yes
N11 . N12 . 1.377(2) yes
N12 . C12 . 1.369(2) yes
N12 . H1 . 0.83(3) yes
C12 . S1 . 1.6919(19) yes
C12 . N13 . 1.322(3) yes
N13 . C13 . 1.454(3) yes
N13 . H2 . 0.82(3) yes
C13 . H131 . 1.000 no
C13 . H132 . 1.000 no
C13 . H133 . 1.000 no
C3 . C31 . 1.500(3) yes
C3 . H31 . 1.000 no
C3 . H32 . 1.000 no
C3 . H33 . 1.000 no
C31 . C31 2_665 1.479(4) yes
C31 . N31 . 1.289(2) yes
N31 . N32 . 1.377(2) yes
N32 . C32 . 1.364(2) yes
N32 . H3 . 0.87(3) yes
C32 . S3 . 1.685(2) yes
C32 . N33 . 1.331(3) yes
N33 . C33 . 1.451(3) yes
N33 . H4 . 0.89(3) yes
C33 . H331 . 1.000 no
C33 . H332 . 1.000 no
C33 . H333 . 1.000 no
O41 . S41 . 1.511(2) yes
S41 . C41 . 1.779(3) yes
S41 . C42 . 1.773(3) yes
C41 . H411 . 1.000 no
C41 . H412 . 1.000 no
C41 . H413 . 1.000 no
C42 . H421 . 1.000 no
C42 . H422 . 1.000 no
C42 . H423 . 1.000 no
O51 . S51 . 1.5070(15) yes
S51 . C51 . 1.787(2) yes
S51 . C52 . 1.781(2) yes
C51 . H511 . 1.000 no
C51 . H512 . 1.000 no
C51 . H513 . 1.000 no
C52 . H521 . 1.000 no
C52 . H522 . 1.000 no
C52 . H523 . 1.000 no

loop_
_geom_hbond_atom_site_label_D
_geom_hbond_atom_site_label_H
_geom_hbond_atom_site_label_A
_geom_hbond_distance_DH
_geom_hbond_distance_HA
_geom_hbond_distance_DA
_geom_hbond_angle_DHA
_geom_hbond_publ_flag
N13 H2 O41 0.82(3) 2.09(3) 2.837(3) 152.(3) yes
N32 H3 O51 0.87(3) 1.99(3) 2.838(2) 166.(3) yes
